data_7712148
loop_
_publ_author_name
'Meng, Lingyi'
'Deng, Yi-Fei'
'Holmes, Stephen M.'
'Zhang, Yuan-Zhu'

_publ_section_title
;
 Thermo- and photo-induced electron transfer in a series of
 [Fe<sub>2</sub>Co<sub>2</sub>] capsules.
;
_journal_issue 6
_journal_name_full 'Dalton transactions (Cambridge, England : 2003)'
_journal_page_first 1616
_journal_page_last 1622
_journal_paper_doi 10.1039/d2dt03328c
_journal_volume 52
_journal_year 2023
_chemical_formula_moiety 'C104 H124 B2 Co2 Fe2 N30, 2(Cl O4), 4(C2 H3 N), C2 N'
_chemical_formula_sum 'C114 H136 B2 Cl2 Co2 Fe2 N35 O8'
_chemical_formula_weight 2446.65
_space_group_crystal_system triclinic
_space_group_IT_number 2
_space_group_name_Hall '-P 1'
_space_group_name_H-M_alt 'P -1'
_atom_sites_solution_hydrogens mixed
_atom_sites_solution_primary dual
_audit_creation_date 2020-07-02
_audit_creation_method
;
Olex2 1.2
(compiled 2018.05.29 svn.r3508 for OlexSys, GUI svn.r5506)
;
_audit_update_record
;
2020-07-06 deposited with the CCDC.	2022-12-26 downloaded from the CCDC.
;
_cell_angle_alpha 72.318(5)
_cell_angle_beta 73.993(5)
_cell_angle_gamma 69.773(5)
_cell_formula_units_Z 1
_cell_length_a 14.246(2)
_cell_length_b 15.814(2)
_cell_length_c 16.329(2)
_cell_measurement_reflns_used 9896
_cell_measurement_temperature 260(2)
_cell_measurement_theta_max 26.401
_cell_measurement_theta_min 2.586
_cell_volume 3228.2(7)
_computing_cell_refinement 'SAINT V8.38A (?, 2016)'
_computing_data_reduction 'SAINT V8.38A (?, 2016)'
_computing_molecular_graphics 'Olex2 (Dolomanov et al., 2009)'
_computing_publication_material 'Olex2 (Dolomanov et al., 2009)'
_computing_structure_refinement 'XL (Sheldrick, 2008)'
_computing_structure_solution 'XT (Sheldrick, 2015)'
_diffrn_ambient_temperature 260.0
_diffrn_measured_fraction_theta_full 0.997
_diffrn_measured_fraction_theta_max 0.985
_diffrn_measurement_device_type 'Bruker APEX-II CCD'
_diffrn_measurement_method '\f and \w scans'
_diffrn_radiation_type MoK\a
_diffrn_radiation_wavelength 0.71073
_diffrn_reflns_av_R_equivalents 0.0588
_diffrn_reflns_av_unetI/netI 0.0476
_diffrn_reflns_Laue_measured_fraction_full 0.997
_diffrn_reflns_Laue_measured_fraction_max 0.985
_diffrn_reflns_limit_h_max 17
_diffrn_reflns_limit_h_min -15
_diffrn_reflns_limit_k_max 19
_diffrn_reflns_limit_k_min -19
_diffrn_reflns_limit_l_max 20
_diffrn_reflns_limit_l_min -20
_diffrn_reflns_number 53402
_diffrn_reflns_point_group_measured_fraction_full 0.997
_diffrn_reflns_point_group_measured_fraction_max 0.985
_diffrn_reflns_theta_full 25.242
_diffrn_reflns_theta_max 26.581
_diffrn_reflns_theta_min 2.231
_diffrn_standards_number 0
_exptl_absorpt_coefficient_mu 0.580
_exptl_absorpt_correction_T_max 0.7454
_exptl_absorpt_correction_T_min 0.6116
_exptl_absorpt_correction_type multi-scan
_exptl_absorpt_process_details
'SADABS-2016/2 (Bruker,2016/2) was used for absorption correction. wR2(int) was 0.1281 before and 0.0633 after correction. The Ratio of minimum to maximum transmission is 0.8205. The \l/2 correction factor is Not present.'
_exptl_crystal_colour 'clear reddish red'
_exptl_crystal_colour_lustre clear
_exptl_crystal_colour_modifier reddish
_exptl_crystal_colour_primary red
_exptl_crystal_density_diffrn 1.258
_exptl_crystal_description plate
_exptl_crystal_F_000 1279
_exptl_crystal_size_max 0.4
_exptl_crystal_size_mid 0.3
_exptl_crystal_size_min 0.1
_refine_diff_density_max 0.969
_refine_diff_density_min -0.699
_refine_diff_density_rms 0.077
_refine_ls_extinction_method none
_refine_ls_goodness_of_fit_ref 1.027
_refine_ls_hydrogen_treatment mixed
_refine_ls_matrix_type full
_refine_ls_number_parameters 778
_refine_ls_number_reflns 13284
_refine_ls_number_restraints 96
_refine_ls_restrained_S_all 1.054
_refine_ls_R_factor_all 0.0829
_refine_ls_R_factor_gt 0.0574
_refine_ls_shift/su_max 0.001
_refine_ls_shift/su_mean 0.000
_refine_ls_structure_factor_coef Fsqd
_refine_ls_weighting_details 'w=1/[\s^2^(Fo^2^)+(0.1108P)^2^+2.4803P] where P=(Fo^2^+2Fc^2^)/3'
_refine_ls_weighting_scheme calc
_refine_ls_wR_factor_gt 0.1678
_refine_ls_wR_factor_ref 0.1927
_reflns_Friedel_coverage 0.000
_reflns_number_gt 9704
_reflns_number_total 13284
_reflns_threshold_expression 'I > 2\s(I)'
_cod_data_source_file d2dt03328c2.cif
_cod_data_source_block 260k
_cod_depositor_comments 'Adding full bibliography for 7712143--7712148.cif.'
_cod_original_cell_volume 3228.3(8)
_cod_database_code 7712148
_shelx_shelxl_version_number 2014/7
_shelx_space_group_comment
;
The symmetry employed for this shelxl refinement is uniquely defined
by the following loop, which should always be used as a source of
symmetry information in preference to the above space-group names.
They are only intended as comments.
;
_shelx_estimated_absorpt_t_max 0.944
_shelx_estimated_absorpt_t_min 0.801
_olex2_refinement_description
;
1. Fixed Uiso
 At 1.2 times of:
  All C(H) groups, All C(H,H) groups, All C(H,H,H,H) groups
 At 1.5 times of:
  All C(H,H,H) groups
2. Restrained distances
 C58-N18B
 1.3 with sigma of 0.02
 C36-C35
 1.5 with sigma of 0.02
 C37-C36
 1.5 with sigma of 0.02
 C57B-C56
 1.5 with sigma of 0.02
 C56-N17B
 1.2 with sigma of 0.02
 C33-C34
 1.5 with sigma of 0.02
 C54-C55
 1.55 with sigma of 0.02
 C54-N16
 1.05 with sigma of 0.02
 N16-C55
 2.6 with sigma of 0.02
3. Rigid bond restraints
 C33, C32
 with sigma for 1-2 distances of 0.01 and sigma for 1-3 distances of 0.01
 H28
 with sigma for 1-2 distances of 0.01 and sigma for 1-3 distances of 0.01
4. Uiso/Uaniso restraints and constraints
C31 \\sim C32 \\sim C33 \\sim C34 \\sim C35 \\sim C36 \\sim C37 \\sim C38 \\sim
C39A \\sim C39B \\sim C40 \\sim C41: within 2A with sigma of 0.01 and sigma for
terminal atoms of 0.02
H28: within 2A with sigma of 0.001 and sigma for terminal atoms of 0.02
C55 \\sim C54 \\sim N16: within 2A with sigma of 0.01 and sigma for terminal
atoms of 0.02
Uanis(C33) \\sim Ueq: with sigma of 0.01 and sigma for terminal atoms of 0.02
5. Others
 Fixed Sof: N17B(0.5) C57A(0.5) H57A(0.5) H57B(0.5) H57C(0.5) H40A(0.5)
 H40B(0.5) H40C(0.5) H40D(0.5) C39B(0.5) H39A(0.5) H39B(0.5) H38A(0.5)
 H38B(0.5) H38C(0.5) H38D(0.5) C39A(0.5) H39C(0.5) H39D(0.5) C35(0.5) H35A(0.5)
 H35B(0.5) C57B(0.5) H57D(0.5) H57E(0.5) H57F(0.5) N17A(0.5) C34(0.5) H34A(0.5)
 H34B(0.5) N18A(0.25) N18B(0.25)
6.a Secondary CH2 refined with riding coordinates:
 C31(H31A,H31B), C32(H32A,H32B), C41(H41A,H41B), C40(H40A,H40B), C40(H40C,
 H40D), C37(H37A,H37B), C36(H36A,H36B), C39B(H39A,H39B), C38(H38A,H38B),
 C38(H38C,H38D), C39A(H39C,H39D), C35(H35A,H35B), C34(H34A,H34B), C33(H33A,H33B)
6.b Aromatic/amide H refined with riding coordinates:
 C43(H43), C20(H20), C19(H19), C49(H49), C26(H26), C53(H53), C52(H52),
 C44(H44), C16(H16), C29(H29), C23(H23), C28(H28), C46(H46), C6(H6), C11(H11),
 C30(H30), C42(H42)
6.c Idealised Me refined as rotating group:
 C14(H14A,H14B,H14C), C4(H4A,H4B,H4C), C9(H9A,H9B,H9C), C18(H18A,H18B,H18C),
 C51(H51A,H51B,H51C), C8(H8A,H8B,H8C), C22(H22A,H22B,H22C), C13(H13A,H13B,H13C),
  C57A(H57A,H57B,H57C), C57B(H57D,H57E,H57F), C55(H55A,H55B,H55C)
;
_olex2_submission_special_instructions 'No special instructions were received'

loop_
_space_group_symop_operation_xyz
'x, y, z'
'-x, -y, -z'

loop_
_atom_site_label
_atom_site_type_symbol
_atom_site_fract_x
_atom_site_fract_y
_atom_site_fract_z
_atom_site_U_iso_or_equiv
_atom_site_adp_type
_atom_site_occupancy
_atom_site_site_symmetry_order
_atom_site_calc_flag
_atom_site_refinement_flags_posn
_atom_site_refinement_flags_adp
_atom_site_refinement_flags_occupancy
_atom_site_disorder_assembly
_atom_site_disorder_group
Co1 Co 0.48406(3) 0.34610(3) 0.89161(2) 0.03712(13) Uani 1 1 d . . . . .
Fe1 Fe 0.64160(3) 0.61364(3) 0.79009(3) 0.03606(14) Uani 1 1 d . . . . .
Cl1 Cl 0.26578(8) 0.12632(7) 0.79515(7) 0.0616(3) Uani 1 1 d . . . . .
N9 N 0.6800(2) 0.70274(19) 0.60644(16) 0.0431(6) Uani 1 1 d . . . . .
N11 N 0.3469(2) 0.40739(18) 0.84113(17) 0.0408(6) Uani 1 1 d . . . . .
N4 N 0.5163(2) 0.71445(19) 0.76418(17) 0.0419(6) Uani 1 1 d . . . . .
N10 N 0.5214(2) 0.30266(18) 0.77121(16) 0.0400(6) Uani 1 1 d . . . . .
N8 N 0.6832(2) 0.61752(18) 0.66216(16) 0.0410(6) Uani 1 1 d . . . . .
N14 N 0.5490(2) 0.78328(19) 1.03858(17) 0.0429(6) Uani 1 1 d . . . . .
N15 N 0.3795(2) 0.73808(18) 1.06178(17) 0.0423(6) Uani 1 1 d . . . . .
N2 N 0.5762(2) 0.6141(2) 0.98639(17) 0.0443(6) Uani 1 1 d . . . . .
N1 N 0.5408(2) 0.45950(19) 0.83397(17) 0.0418(6) Uani 1 1 d . . . . .
N6 N 0.7164(2) 0.7073(2) 0.77340(17) 0.0456(6) Uani 1 1 d . . . . .
N5 N 0.5274(2) 0.78986(19) 0.69727(18) 0.0480(7) Uani 1 1 d . . . . .
O3 O 0.2369(3) 0.2236(2) 0.7669(2) 0.0898(10) Uani 1 1 d . . . . .
N7 N 0.7007(2) 0.7837(2) 0.70493(19) 0.0517(7) Uani 1 1 d . . . . .
C25 C 0.3455(2) 0.3845(2) 0.7682(2) 0.0393(7) Uani 1 1 d . . . . .
C48 C 0.4834(2) 0.8403(2) 0.9864(2) 0.0415(7) Uani 1 1 d . . . . .
C24 C 0.4427(2) 0.3226(2) 0.7313(2) 0.0400(7) Uani 1 1 d . . . . .
C43 C 0.2915(3) 0.7162(3) 1.0816(2) 0.0502(8) Uani 1 1 d . . . . .
H43 H 0.2867 0.6613 1.1224 0.060 Uiso 1 1 calc R . . . .
C20 C 0.6280(3) 0.2150(3) 0.6665(2) 0.0545(9) Uani 1 1 d . . . . .
H20 H 0.6927 0.1801 0.6449 0.065 Uiso 1 1 calc R . . . .
C47 C 0.3858(3) 0.8177(2) 1.0029(2) 0.0426(7) Uani 1 1 d . . . . .
C19 C 0.6122(3) 0.2504(2) 0.7383(2) 0.0476(8) Uani 1 1 d . . . . .
H19 H 0.6670 0.2373 0.7650 0.057 Uiso 1 1 calc R . . . .
C49 C 0.5041(3) 0.9174(2) 0.9241(2) 0.0508(8) Uani 1 1 d . . . . .
H49 H 0.4575 0.9551 0.8883 0.061 Uiso 1 1 calc R . . . .
C17 C 0.7199(3) 0.6926(3) 0.5235(2) 0.0472(8) Uani 1 1 d . . . . .
C21 C 0.5469(3) 0.2317(3) 0.6266(2) 0.0528(8) Uani 1 1 d . . . . .
C2 C 0.6007(2) 0.6117(2) 0.9141(2) 0.0395(7) Uani 1 1 d . . . . .
C1 C 0.5769(2) 0.5187(2) 0.81514(19) 0.0384(7) Uani 1 1 d . . . . .
N3 N 0.8332(3) 0.4513(3) 0.8252(2) 0.0679(9) Uani 1 1 d . . . . .
C3 C 0.7626(3) 0.5130(3) 0.8130(2) 0.0468(8) Uani 1 1 d . . . . .
C26 C 0.2599(3) 0.4183(3) 0.7305(2) 0.0485(8) Uani 1 1 d . . . . .
H26 H 0.2612 0.4015 0.6802 0.058 Uiso 1 1 calc R . . . .
N12 N 0.0792(2) 0.5047(3) 0.6562(2) 0.0676(9) Uani 1 1 d . . . . .
C15 C 0.7231(2) 0.5549(2) 0.6122(2) 0.0447(7) Uani 1 1 d . . . . .
C14 C 0.7377(3) 0.4531(3) 0.6471(3) 0.0614(10) Uani 1 1 d . . . . .
H14A H 0.7830 0.4295 0.6880 0.092 Uiso 1 1 calc GR . . . .
H14B H 0.7664 0.4224 0.5995 0.092 Uiso 1 1 calc GR . . . .
H14C H 0.6731 0.4421 0.6760 0.092 Uiso 1 1 calc GR . . . .
O2 O 0.2335(4) 0.1007(3) 0.8877(2) 0.1128(15) Uani 1 1 d . . . . .
C53 C 0.6345(3) 0.8046(3) 1.0320(2) 0.0518(8) Uani 1 1 d . . . . .
H53 H 0.6792 0.7669 1.0694 0.062 Uiso 1 1 calc R . . . .
C5 C 0.4156(3) 0.7301(3) 0.7979(2) 0.0489(8) Uani 1 1 d . . . . .
C52 C 0.6586(3) 0.8808(3) 0.9714(3) 0.0555(9) Uani 1 1 d . . . . .
H52 H 0.7187 0.8933 0.9687 0.067 Uiso 1 1 calc R . . . .
C44 C 0.2083(3) 0.7705(3) 1.0446(2) 0.0543(9) Uani 1 1 d . . . . .
H44 H 0.1485 0.7531 1.0607 0.065 Uiso 1 1 calc R . . . .
C4 C 0.3703(3) 0.6629(3) 0.8694(3) 0.0574(9) Uani 1 1 d . . . . .
H4A H 0.3748 0.6114 0.8475 0.086 Uiso 1 1 calc GR . . . .
H4B H 0.3001 0.6928 0.8901 0.086 Uiso 1 1 calc GR . . . .
H4C H 0.4068 0.6411 0.9167 0.086 Uiso 1 1 calc GR . . . .
C16 C 0.7466(3) 0.6006(3) 0.5251(2) 0.0523(9) Uani 1 1 d . . . . .
H16 H 0.7751 0.5736 0.4772 0.063 Uiso 1 1 calc R . . . .
C29 C 0.2626(3) 0.4656(3) 0.8767(2) 0.0510(8) Uani 1 1 d . . . . .
H29 H 0.2630 0.4827 0.9262 0.061 Uiso 1 1 calc R . . . .
C23 C 0.4536(3) 0.2876(3) 0.6595(2) 0.0499(8) Uani 1 1 d . . . . .
H23 H 0.3979 0.3019 0.6334 0.060 Uiso 1 1 calc R . . . .
C50 C 0.5935(3) 0.9382(2) 0.9150(2) 0.0506(8) Uani 1 1 d . . . . .
C28 C 0.1747(3) 0.5009(3) 0.8416(3) 0.0610(10) Uani 1 1 d . . . . .
H28 H 0.1173 0.5408 0.8678 0.073 Uiso 1 1 calc R U . . .
C10 C 0.7801(3) 0.7165(3) 0.8147(2) 0.0544(9) Uani 1 1 d . . . . .
C7 C 0.4355(3) 0.8519(3) 0.6901(2) 0.0573(9) Uani 1 1 d . . . . .
C46 C 0.3047(3) 0.8750(2) 0.9629(2) 0.0524(8) Uani 1 1 d . . . . .
H46 H 0.3109 0.9295 0.9221 0.063 Uiso 1 1 calc R . . . .
C6 C 0.3641(3) 0.8162(3) 0.7528(3) 0.0615(10) Uani 1 1 d . . . . .
H6 H 0.2942 0.8444 0.7634 0.074 Uiso 1 1 calc R . . . .
C27 C 0.1725(3) 0.4770(3) 0.7677(2) 0.0534(8) Uani 1 1 d . . . . .
C12 C 0.7549(4) 0.8386(3) 0.7051(3) 0.0662(11) Uani 1 1 d . . . . .
C9 C 0.8167(3) 0.6486(3) 0.8934(3) 0.0671(11) Uani 1 1 d . . . . .
H9A H 0.7663 0.6596 0.9449 0.101 Uiso 1 1 calc GR . . . .
H9B H 0.8792 0.6556 0.8981 0.101 Uiso 1 1 calc GR . . . .
H9C H 0.8282 0.5868 0.8880 0.101 Uiso 1 1 calc GR . . . .
N13 N 0.0483(3) 0.8937(3) 0.9512(3) 0.0785(11) Uani 1 1 d . . . . .
C45 C 0.2149(3) 0.8520(3) 0.9828(3) 0.0532(8) Uani 1 1 d . . . . .
C18 C 0.7319(3) 0.7730(3) 0.4479(2) 0.0665(11) Uani 1 1 d . . . . .
H18A H 0.6659 0.8137 0.4389 0.100 Uiso 1 1 calc GR . . . .
H18B H 0.7679 0.7506 0.3960 0.100 Uiso 1 1 calc GR . . . .
H18C H 0.7697 0.8059 0.4604 0.100 Uiso 1 1 calc GR . . . .
C51 C 0.6173(4) 1.0205(3) 0.8481(3) 0.0711(12) Uani 1 1 d . . . . .
H51A H 0.6539 1.0026 0.7943 0.107 Uiso 1 1 calc GR . . . .
H51B H 0.6583 1.0436 0.8689 0.107 Uiso 1 1 calc GR . . . .
H51C H 0.5550 1.0680 0.8384 0.107 Uiso 1 1 calc GR . . . .
O4 O 0.3723(3) 0.0910(3) 0.7715(4) 0.1392(18) Uani 1 1 d . . . . .
C11 C 0.8050(4) 0.7987(3) 0.7729(3) 0.0715(12) Uani 1 1 d . . . . .
H11 H 0.8478 0.8219 0.7884 0.086 Uiso 1 1 calc R . . . .
C30 C 0.0797(3) 0.5148(3) 0.7288(3) 0.0675(11) Uani 1 1 d . . . . .
H30 H 0.0197 0.5473 0.7598 0.081 Uiso 1 1 calc R . . . .
C8 C 0.4215(4) 0.9428(3) 0.6242(3) 0.0793(13) Uani 1 1 d . . . . .
H8A H 0.4689 0.9729 0.6258 0.119 Uiso 1 1 calc GR . . . .
H8B H 0.3532 0.9814 0.6379 0.119 Uiso 1 1 calc GR . . . .
H8C H 0.4336 0.9324 0.5668 0.119 Uiso 1 1 calc GR . . . .
C22 C 0.5590(4) 0.1894(4) 0.5521(3) 0.0808(14) Uani 1 1 d . . . . .
H22A H 0.6301 0.1678 0.5277 0.121 Uiso 1 1 calc GR . . . .
H22B H 0.5243 0.2350 0.5078 0.121 Uiso 1 1 calc GR . . . .
H22C H 0.5302 0.1382 0.5732 0.121 Uiso 1 1 calc GR . . . .
C31 C -0.0148(3) 0.5513(4) 0.6199(3) 0.0811(13) Uani 1 1 d . U . . .
H31A H -0.0358 0.5061 0.6058 0.097 Uiso 1 1 calc R . . . .
H31B H -0.0689 0.5786 0.6636 0.097 Uiso 1 1 calc R . . . .
C13 C 0.7520(5) 0.9300(4) 0.6360(4) 0.0983(18) Uani 1 1 d . . . . .
H13A H 0.7790 0.9173 0.5789 0.147 Uiso 1 1 calc GR . . . .
H13B H 0.7923 0.9613 0.6475 0.147 Uiso 1 1 calc GR . . . .
H13C H 0.6828 0.9686 0.6385 0.147 Uiso 1 1 calc GR . . . .
C42 C 0.1296(3) 0.9131(3) 0.9382(3) 0.0698(12) Uani 1 1 d . . . . .
H42 H 0.1370 0.9681 0.8989 0.084 Uiso 1 1 calc R . . . .
C32 C 0.0011(5) 0.6237(5) 0.5411(4) 0.1029(17) Uani 1 1 d . U . . .
H32A H -0.0594 0.6482 0.5152 0.124 Uiso 1 1 calc R . . A .
H32B H 0.0574 0.5964 0.4988 0.124 Uiso 1 1 calc R . . A .
C41 C -0.0294(4) 0.9584(5) 0.9009(4) 0.1033(18) Uani 1 1 d . U . . .
H41A H -0.0934 0.9761 0.9408 0.124 Uiso 1 1 calc R . . . .
H41B H -0.0089 1.0140 0.8698 0.124 Uiso 1 1 calc R . . . .
N17B N 0.1422(17) 0.832(2) 0.273(3) 0.172(14) Uani 0.5 1 d D . P B 2
C57A C 0.002(3) 0.764(3) 0.256(3) 0.20(2) Uani 0.5 1 d . . P B 2
H57A H -0.0632 0.7926 0.2885 0.294 Uiso 0.5 1 calc GR . P B 2
H57B H 0.0170 0.6978 0.2769 0.294 Uiso 0.5 1 calc GR . P B 2
H57C H -0.0011 0.7806 0.1952 0.294 Uiso 0.5 1 calc GR . P B 2
C40 C -0.0442(5) 0.9179(6) 0.8387(5) 0.129(2) Uani 1 1 d . U . . .
H40A H -0.0901 0.9675 0.8041 0.154 Uiso 0.5 1 calc R . P C 1
H40B H -0.0821 0.8741 0.8730 0.154 Uiso 0.5 1 calc R . P C 1
H40C H -0.1094 0.9492 0.8205 0.154 Uiso 0.5 1 calc R . P D 2
H40D H -0.0368 0.8521 0.8607 0.154 Uiso 0.5 1 calc R . P D 2
C37 C 0.1379(7) 0.9052(8) 0.6128(6) 0.166(3) Uani 1 1 d D U . . .
H37A H 0.2013 0.8802 0.6345 0.200 Uiso 1 1 calc R . . . .
H37B H 0.1434 0.9606 0.5675 0.200 Uiso 1 1 calc R . . . .
C36 C 0.1344(8) 0.8346(8) 0.5671(7) 0.180(3) Uani 1 1 d D U . . .
H36A H 0.1956 0.8247 0.5224 0.216 Uiso 1 1 calc R . . . .
H36B H 0.1377 0.7762 0.6100 0.216 Uiso 1 1 calc R . . . .
C39B C 0.0442(11) 0.8654(14) 0.7695(10) 0.132(3) Uani 0.5 1 d . U P E 1
H39A H 0.1074 0.8384 0.7916 0.158 Uiso 0.5 1 calc R . P E 1
H39B H 0.0249 0.8160 0.7610 0.158 Uiso 0.5 1 calc R . P E 1
C38 C 0.0589(8) 0.9351(9) 0.6837(7) 0.188(3) Uani 1 1 d . U . . .
H38A H -0.0052 0.9597 0.6631 0.225 Uiso 0.5 1 calc R . P E 1
H38B H 0.0719 0.9861 0.6956 0.225 Uiso 0.5 1 calc R . P E 1
H38C H 0.0264 0.9987 0.6567 0.225 Uiso 0.5 1 calc R . P E 2
H38D H 0.0110 0.9016 0.6893 0.225 Uiso 0.5 1 calc R . P E 2
C39A C 0.0497(12) 0.9388(16) 0.7622(11) 0.141(4) Uani 0.5 1 d . U P E 2
H39C H 0.0505 1.0005 0.7600 0.169 Uiso 0.5 1 calc R . P E 2
H39D H 0.1113 0.8964 0.7819 0.169 Uiso 0.5 1 calc R . P E 2
C35 C 0.0526(12) 0.8549(12) 0.5284(11) 0.137(4) Uani 0.5 1 d D U P . .
H35A H 0.0585 0.9049 0.4770 0.164 Uiso 0.5 1 calc R . P F 2
H35B H -0.0083 0.8790 0.5688 0.164 Uiso 0.5 1 calc R . P F 2
O1 O 0.2202(3) 0.0889(3) 0.7536(3) 0.0983(11) Uani 1 1 d . . . . .
C56 C 0.0819(8) 0.7957(16) 0.2694(11) 0.179(10) Uani 1 1 d D . . . .
C57B C 0.0136(19) 0.738(2) 0.279(2) 0.126(9) Uani 0.5 1 d D . P B 1
H57D H 0.0111 0.6962 0.3353 0.189 Uiso 0.5 1 calc GR . P B 1
H57E H 0.0395 0.7038 0.2340 0.189 Uiso 0.5 1 calc GR . P B 1
H57F H -0.0538 0.7780 0.2729 0.189 Uiso 0.5 1 calc GR . P B 1
N17A N 0.132(3) 0.817(4) 0.259(3) 0.23(2) Uani 0.5 1 d . . P B 1
C34 C 0.0353(12) 0.7846(10) 0.5018(10) 0.127(3) Uani 0.5 1 d D U P G 2
H34A H -0.0255 0.8131 0.4764 0.152 Uiso 0.5 1 calc R . P G 2
H34B H 0.0915 0.7678 0.4547 0.152 Uiso 0.5 1 calc R . P G 2
N18A N 0.3870(13) 0.5814(12) 0.5720(12) 0.082(4) Uiso 0.25 1 d . . P H 2
N18B N 0.4434(16) 0.5753(14) 0.6115(12) 0.104(6) Uiso 0.25 1 d D . P H 1
C33 C 0.0239(7) 0.7034(6) 0.5592(6) 0.157(3) Uani 1 1 d D U . G 2
H33A H -0.0295 0.7219 0.6075 0.188 Uiso 1 1 calc R . . G 2
H33B H 0.0862 0.6753 0.5825 0.188 Uiso 1 1 calc R . . G 2
C58 C 0.4681(9) 0.5308(8) 0.5383(7) 0.184(4) Uiso 1 1 d D . . . .
B1 B 0.6343(3) 0.7902(3) 0.6435(3) 0.0497(9) Uani 1 1 d . . . . .
H1 H 0.627(3) 0.854(3) 0.591(3) 0.060(11) Uiso 1 1 d . . . . .
C55 C -0.0513(7) 0.7043(7) 0.0788(6) 0.158(3) Uiso 1 1 d D U . . .
H55A H -0.0535 0.7685 0.0581 0.237 Uiso 1 1 calc GR . . . .
H55B H -0.0225 0.6785 0.1308 0.237 Uiso 1 1 calc GR . . . .
H55C H -0.1191 0.6987 0.0918 0.237 Uiso 1 1 calc GR . . . .
C54 C 0.0111(11) 0.6548(10) 0.0117(10) 0.224(5) Uiso 1 1 d D U . . .
N16 N 0.0578(11) 0.6745(11) -0.0616(10) 0.302(7) Uiso 1 1 d D U . . .

loop_
_atom_site_aniso_label
_atom_site_aniso_U_11
_atom_site_aniso_U_22
_atom_site_aniso_U_33
_atom_site_aniso_U_23
_atom_site_aniso_U_13
_atom_site_aniso_U_12
Co1 0.0420(2) 0.0394(2) 0.0286(2) -0.00481(17) -0.00548(17) -0.01371(18)
Fe1 0.0384(2) 0.0408(3) 0.0272(2) -0.00622(17) -0.00192(17) -0.01390(18)
Cl1 0.0741(6) 0.0498(5) 0.0572(5) -0.0001(4) -0.0241(5) -0.0149(4)
N9 0.0489(15) 0.0466(15) 0.0289(13) -0.0026(11) -0.0029(11) -0.0165(12)
N11 0.0439(14) 0.0426(14) 0.0329(13) -0.0074(11) -0.0044(11) -0.0119(11)
N4 0.0433(14) 0.0435(14) 0.0346(13) -0.0074(11) -0.0022(11) -0.0125(11)
N10 0.0429(14) 0.0402(14) 0.0326(13) -0.0055(11) -0.0061(11) -0.0100(11)
N8 0.0450(14) 0.0422(14) 0.0315(13) -0.0057(11) -0.0027(11) -0.0134(11)
N14 0.0499(15) 0.0449(15) 0.0347(14) -0.0049(11) -0.0103(12) -0.0167(12)
N15 0.0454(15) 0.0424(14) 0.0364(14) -0.0053(11) -0.0059(11) -0.0141(11)
N2 0.0503(16) 0.0526(16) 0.0296(14) -0.0070(12) -0.0029(11) -0.0198(13)
N1 0.0479(15) 0.0426(15) 0.0339(13) -0.0060(11) -0.0050(11) -0.0161(12)
N6 0.0505(16) 0.0537(16) 0.0361(14) -0.0111(12) -0.0025(12) -0.0231(13)
N5 0.0547(17) 0.0384(14) 0.0396(15) -0.0036(12) -0.0048(13) -0.0076(12)
O3 0.122(3) 0.0492(17) 0.080(2) 0.0004(15) -0.017(2) -0.0190(17)
N7 0.0638(18) 0.0486(16) 0.0432(16) -0.0069(13) 0.0016(13) -0.0291(14)
C25 0.0455(17) 0.0394(16) 0.0330(15) -0.0066(12) -0.0072(13) -0.0137(13)
C48 0.0490(18) 0.0397(16) 0.0361(16) -0.0072(13) -0.0074(13) -0.0151(13)
C24 0.0450(17) 0.0418(17) 0.0325(15) -0.0062(13) -0.0051(13) -0.0152(13)
C43 0.0500(19) 0.052(2) 0.0448(19) -0.0038(15) -0.0064(15) -0.0189(16)
C20 0.053(2) 0.053(2) 0.050(2) -0.0171(17) 0.0017(16) -0.0097(16)
C47 0.0502(18) 0.0399(16) 0.0365(16) -0.0065(13) -0.0101(14) -0.0122(14)
C19 0.0445(18) 0.0473(18) 0.0454(18) -0.0102(15) -0.0061(15) -0.0090(14)
C49 0.058(2) 0.0437(18) 0.0445(19) -0.0017(15) -0.0109(16) -0.0139(15)
C17 0.0436(17) 0.066(2) 0.0292(15) -0.0069(15) -0.0045(13) -0.0170(15)
C21 0.061(2) 0.057(2) 0.0405(18) -0.0196(16) -0.0017(16) -0.0158(17)
C2 0.0383(16) 0.0436(17) 0.0357(16) -0.0069(13) -0.0045(13) -0.0146(13)
C1 0.0406(16) 0.0421(17) 0.0274(14) -0.0080(12) -0.0034(12) -0.0082(13)
N3 0.0500(19) 0.069(2) 0.072(2) -0.0033(18) -0.0148(17) -0.0097(17)
C3 0.0441(18) 0.056(2) 0.0381(17) -0.0061(15) -0.0034(14) -0.0193(16)
C26 0.0484(18) 0.058(2) 0.0400(17) -0.0111(15) -0.0087(14) -0.0160(16)
N12 0.0495(18) 0.089(3) 0.064(2) -0.0161(19) -0.0193(16) -0.0140(17)
C15 0.0420(17) 0.056(2) 0.0342(16) -0.0164(14) -0.0020(13) -0.0111(14)
C14 0.072(3) 0.056(2) 0.051(2) -0.0248(18) 0.0019(18) -0.0107(19)
O2 0.199(5) 0.084(2) 0.0542(19) 0.0057(17) -0.034(2) -0.050(3)
C53 0.054(2) 0.055(2) 0.0480(19) -0.0046(16) -0.0117(16) -0.0224(16)
C5 0.0449(18) 0.055(2) 0.0457(19) -0.0183(16) -0.0060(15) -0.0092(15)
C52 0.057(2) 0.057(2) 0.058(2) -0.0107(18) -0.0049(18) -0.0308(18)
C44 0.0454(19) 0.064(2) 0.053(2) -0.0099(18) -0.0085(16) -0.0184(16)
C4 0.0418(18) 0.070(2) 0.054(2) -0.0181(18) 0.0047(16) -0.0161(17)
C16 0.0509(19) 0.072(2) 0.0310(16) -0.0201(16) -0.0022(14) -0.0119(17)
C29 0.054(2) 0.055(2) 0.0401(18) -0.0178(16) -0.0053(15) -0.0074(16)
C23 0.0527(19) 0.057(2) 0.0446(18) -0.0180(16) -0.0090(15) -0.0167(16)
C50 0.061(2) 0.0429(18) 0.0465(19) -0.0090(15) -0.0011(16) -0.0210(16)
C28 0.0442(19) 0.077(3) 0.050(2) -0.0219(19) -0.0036(16) -0.0003(18)
C10 0.052(2) 0.078(3) 0.0431(19) -0.0232(18) 0.0040(15) -0.0331(18)
C7 0.064(2) 0.049(2) 0.047(2) -0.0105(16) -0.0101(17) -0.0026(17)
C46 0.058(2) 0.0431(18) 0.056(2) -0.0030(16) -0.0203(17) -0.0147(16)
C6 0.049(2) 0.065(2) 0.057(2) -0.0178(19) -0.0072(17) 0.0014(17)
C27 0.0468(19) 0.066(2) 0.0407(18) -0.0091(16) -0.0059(15) -0.0124(16)
C12 0.087(3) 0.063(2) 0.060(2) -0.021(2) 0.009(2) -0.046(2)
C9 0.057(2) 0.106(3) 0.052(2) -0.024(2) -0.0092(18) -0.035(2)
N13 0.061(2) 0.081(3) 0.100(3) -0.020(2) -0.034(2) -0.0138(18)
C45 0.054(2) 0.051(2) 0.056(2) -0.0119(17) -0.0210(17) -0.0100(16)
C18 0.076(3) 0.083(3) 0.0320(18) 0.0004(18) -0.0045(17) -0.029(2)
C51 0.080(3) 0.054(2) 0.068(3) 0.001(2) 0.000(2) -0.029(2)
O4 0.075(3) 0.124(4) 0.206(6) -0.033(4) -0.040(3) -0.006(2)
C11 0.079(3) 0.095(3) 0.064(3) -0.032(2) 0.003(2) -0.055(3)
C30 0.043(2) 0.096(3) 0.053(2) -0.019(2) -0.0051(17) -0.008(2)
C8 0.088(3) 0.055(2) 0.066(3) 0.000(2) -0.015(2) 0.003(2)
C22 0.079(3) 0.096(3) 0.078(3) -0.056(3) -0.009(2) -0.011(3)
C31 0.056(2) 0.114(4) 0.074(3) -0.013(3) -0.027(2) -0.021(2)
C13 0.144(5) 0.085(3) 0.083(3) -0.002(3) -0.007(3) -0.079(4)
C42 0.065(3) 0.059(2) 0.089(3) -0.002(2) -0.038(2) -0.0162(19)
C32 0.084(3) 0.124(4) 0.095(4) -0.005(3) -0.047(3) -0.017(3)
C41 0.070(3) 0.127(4) 0.129(5) -0.037(4) -0.054(3) -0.015(3)
N17B 0.063(12) 0.24(3) 0.21(3) -0.08(2) -0.062(15) 0.005(14)
C57A 0.12(2) 0.24(4) 0.19(4) -0.06(3) -0.05(2) 0.03(2)
C40 0.074(3) 0.187(5) 0.137(5) -0.065(4) -0.045(3) -0.009(3)
C37 0.142(5) 0.233(7) 0.137(6) -0.066(5) -0.023(5) -0.052(6)
C36 0.148(6) 0.210(7) 0.173(7) -0.047(6) 0.001(5) -0.064(6)
C39B 0.084(5) 0.199(7) 0.127(6) -0.062(6) -0.036(5) -0.022(6)
C38 0.137(5) 0.245(7) 0.144(5) -0.052(6) -0.028(5) -0.003(5)
C39A 0.097(5) 0.210(7) 0.124(6) -0.070(6) -0.042(5) -0.010(6)
C35 0.135(7) 0.158(8) 0.129(7) -0.009(6) -0.053(6) -0.054(7)
O1 0.116(3) 0.108(3) 0.095(3) -0.032(2) -0.029(2) -0.048(2)
C56 0.083(9) 0.267(18) 0.086(7) -0.045(8) -0.019(7) 0.079(13)
C57B 0.064(10) 0.170(19) 0.116(14) -0.060(14) -0.047(10) 0.047(11)
N17A 0.14(3) 0.26(4) 0.127(19) -0.04(2) 0.00(2) 0.12(3)
C34 0.142(7) 0.130(7) 0.120(7) 0.004(6) -0.069(6) -0.047(6)
C33 0.159(5) 0.149(5) 0.157(5) -0.004(4) -0.066(4) -0.037(4)
B1 0.060(2) 0.045(2) 0.039(2) -0.0040(16) -0.0018(17) -0.0184(18)

loop_
_atom_type_symbol
_atom_type_description
_atom_type_scat_dispersion_real
_atom_type_scat_dispersion_imag
_atom_type_scat_source
C C 0.0033 0.0016 'International Tables Vol C Tables 4.2.6.8 and 6.1.1.4'
H H 0.0000 0.0000 'International Tables Vol C Tables 4.2.6.8 and 6.1.1.4'
B B 0.0013 0.0007 'International Tables Vol C Tables 4.2.6.8 and 6.1.1.4'
Cl Cl 0.1484 0.1585 'International Tables Vol C Tables 4.2.6.8 and 6.1.1.4'
Co Co 0.3494 0.9721 'International Tables Vol C Tables 4.2.6.8 and 6.1.1.4'
Fe Fe 0.3463 0.8444 'International Tables Vol C Tables 4.2.6.8 and 6.1.1.4'
N N 0.0061 0.0033 'International Tables Vol C Tables 4.2.6.8 and 6.1.1.4'
O O 0.0106 0.0060 'International Tables Vol C Tables 4.2.6.8 and 6.1.1.4'

loop_
_geom_angle_atom_site_label_1
_geom_angle_atom_site_label_2
_geom_angle_atom_site_label_3
_geom_angle
_geom_angle_site_symmetry_1
_geom_angle_site_symmetry_3
_geom_angle_publ_flag
N11 Co1 N10 76.22(10) . . ?
N11 Co1 N14 95.47(10) . 2_667 ?
N11 Co1 N15 169.51(10) . 2_667 ?
N11 Co1 N2 96.54(10) . 2_667 ?
N10 Co1 N14 89.31(10) . 2_667 ?
N15 Co1 N10 97.02(10) 2_667 . ?
N15 Co1 N14 76.23(10) 2_667 2_667 ?
N15 Co1 N2 89.31(11) 2_667 2_667 ?
N2 Co1 N10 170.81(10) 2_667 . ?
N2 Co1 N14 85.73(10) 2_667 2_667 ?
N1 Co1 N11 95.29(10) . . ?
N1 Co1 N10 93.39(10) . . ?
N1 Co1 N14 169.24(10) . 2_667 ?
N1 Co1 N15 93.10(10) . 2_667 ?
N1 Co1 N2 92.90(10) . 2_667 ?
N4 Fe1 N8 87.80(11) . . ?
N4 Fe1 N6 90.91(12) . . ?
N8 Fe1 N6 89.79(11) . . ?
C2 Fe1 N4 91.67(12) . . ?
C2 Fe1 N8 179.22(12) . . ?
C2 Fe1 N6 89.65(12) . . ?
C1 Fe1 N4 93.11(12) . . ?
C1 Fe1 N8 93.95(12) . . ?
C1 Fe1 N6 174.61(12) . . ?
C1 Fe1 C2 86.65(13) . . ?
C1 Fe1 C3 85.39(14) . . ?
C3 Fe1 N4 177.96(13) . . ?
C3 Fe1 N8 90.92(13) . . ?
C3 Fe1 N6 90.67(13) . . ?
C3 Fe1 C2 89.63(14) . . ?
O3 Cl1 O2 109.4(2) . . ?
O3 Cl1 O4 109.7(3) . . ?
O4 Cl1 O2 110.6(3) . . ?
O1 Cl1 O3 109.6(2) . . ?
O1 Cl1 O2 109.7(3) . . ?
O1 Cl1 O4 107.8(3) . . ?
N8 N9 B1 119.5(3) . . ?
C17 N9 N8 109.6(3) . . ?
C17 N9 B1 130.9(3) . . ?
C25 N11 Co1 116.7(2) . . ?
C29 N11 Co1 125.0(2) . . ?
C29 N11 C25 118.3(3) . . ?
N5 N4 Fe1 117.8(2) . . ?
C5 N4 Fe1 135.4(2) . . ?
C5 N4 N5 106.8(3) . . ?
C24 N10 Co1 115.6(2) . . ?
C19 N10 Co1 125.8(2) . . ?
C19 N10 C24 118.2(3) . . ?
N9 N8 Fe1 116.86(19) . . ?
C15 N8 Fe1 136.2(2) . . ?
C15 N8 N9 106.7(3) . . ?
C48 N14 Co1 114.5(2) . 2_667 ?
C53 N14 Co1 126.5(2) . 2_667 ?
C53 N14 C48 118.1(3) . . ?
C43 N15 Co1 126.1(2) . 2_667 ?
C43 N15 C47 118.1(3) . . ?
C47 N15 Co1 115.7(2) . 2_667 ?
C2 N2 Co1 165.9(3) . 2_667 ?
C1 N1 Co1 168.7(2) . . ?
N7 N6 Fe1 117.3(2) . . ?
C10 N6 Fe1 135.8(3) . . ?
C10 N6 N7 106.9(3) . . ?
N4 N5 B1 118.9(3) . . ?
C7 N5 N4 109.8(3) . . ?
C7 N5 B1 131.3(3) . . ?
N6 N7 B1 118.7(3) . . ?
C12 N7 N6 108.9(3) . . ?
C12 N7 B1 132.3(3) . . ?
N11 C25 C24 114.9(3) . . ?
N11 C25 C26 122.0(3) . . ?
C26 C25 C24 123.1(3) . . ?
N14 C48 C47 115.3(3) . . ?
N14 C48 C49 121.9(3) . . ?
C49 C48 C47 122.7(3) . . ?
N10 C24 C25 115.7(3) . . ?
N10 C24 C23 121.5(3) . . ?
C23 C24 C25 122.9(3) . . ?
N15 C43 C44 123.3(3) . . ?
C19 C20 C21 119.7(3) . . ?
N15 C47 C48 115.7(3) . . ?
N15 C47 C46 121.2(3) . . ?
C46 C47 C48 123.1(3) . . ?
N10 C19 C20 122.9(3) . . ?
C50 C49 C48 120.3(3) . . ?
N9 C17 C16 108.0(3) . . ?
N9 C17 C18 122.4(3) . . ?
C16 C17 C18 129.7(3) . . ?
C20 C21 C22 121.6(4) . . ?
C23 C21 C20 117.2(3) . . ?
C23 C21 C22 121.3(4) . . ?
N2 C2 Fe1 177.4(3) . . ?
N1 C1 Fe1 176.3(3) . . ?
N3 C3 Fe1 177.3(3) . . ?
C27 C26 C25 119.8(3) . . ?
C30 N12 C31 118.2(4) . . ?
N8 C15 C14 124.2(3) . . ?
N8 C15 C16 109.1(3) . . ?
C16 C15 C14 126.7(3) . . ?
N14 C53 C52 122.4(3) . . ?
N4 C5 C4 124.2(3) . . ?
N4 C5 C6 108.6(3) . . ?
C6 C5 C4 127.3(3) . . ?
C50 C52 C53 120.1(3) . . ?
C43 C44 C45 118.9(3) . . ?
C17 C16 C15 106.6(3) . . ?
N11 C29 C28 121.9(3) . . ?
C21 C23 C24 120.4(3) . . ?
C49 C50 C52 117.1(3) . . ?
C49 C50 C51 121.1(4) . . ?
C52 C50 C51 121.7(4) . . ?
C27 C28 C29 120.1(3) . . ?
N6 C10 C9 124.5(3) . . ?
N6 C10 C11 109.1(4) . . ?
C11 C10 C9 126.4(4) . . ?
N5 C7 C6 107.6(3) . . ?
N5 C7 C8 123.1(4) . . ?
C6 C7 C8 129.4(4) . . ?
C45 C46 C47 120.6(3) . . ?
C7 C6 C5 107.2(3) . . ?
C26 C27 C30 121.3(3) . . ?
C28 C27 C26 117.9(3) . . ?
C28 C27 C30 120.8(3) . . ?
N7 C12 C11 108.5(4) . . ?
N7 C12 C13 120.7(4) . . ?
C11 C12 C13 130.7(4) . . ?
C42 N13 C41 117.4(5) . . ?
C44 C45 C42 122.2(3) . . ?
C46 C45 C44 117.9(3) . . ?
C46 C45 C42 119.9(4) . . ?
C12 C11 C10 106.6(3) . . ?
N12 C30 C27 122.3(4) . . ?
C32 C31 N12 111.0(4) . . ?
N13 C42 C45 122.5(4) . . ?
C31 C32 C33 112.9(6) . . ?
C40 C41 N13 111.7(5) . . ?
C41 C40 C39B 126.3(7) . . ?
C41 C40 C39A 97.3(8) . . ?
C38 C37 C36 122.5(10) . . ?
C35 C36 C37 118.4(12) . . ?
C38 C39B C40 108.5(13) . . ?
C37 C38 C39B 118.6(12) . . ?
C39A C38 C37 138.9(12) . . ?
C38 C39A C40 123.3(14) . . ?
C36 C35 C34 120.0(15) . . ?
N17B C56 C57A 172(3) . . ?
N17A C56 C57B 165(5) . . ?
C33 C34 C35 122.2(13) . . ?
C34 C33 C32 128.0(10) . . ?
N18A C58 C58 149.3(16) . 2_666 ?
N18B C58 C58 162.5(16) . 2_666 ?
N5 B1 N9 108.3(3) . . ?
N7 B1 N9 107.6(3) . . ?
N7 B1 N5 108.2(3) . . ?
N16 C54 C55 136.1(15) . . ?

loop_
_geom_bond_atom_site_label_1
_geom_bond_atom_site_label_2
_geom_bond_distance
_geom_bond_site_symmetry_2
_geom_bond_publ_flag
Co1 N11 2.128(3) . ?
Co1 N10 2.147(3) . ?
Co1 N14 2.159(3) 2_667 ?
Co1 N15 2.131(3) 2_667 ?
Co1 N2 2.132(3) 2_667 ?
Co1 N1 2.077(3) . ?
Fe1 N4 1.986(3) . ?
Fe1 N8 1.996(3) . ?
Fe1 N6 2.022(3) . ?
Fe1 C2 1.940(3) . ?
Fe1 C1 1.909(3) . ?
Fe1 C3 1.934(4) . ?
Cl1 O3 1.409(3) . ?
Cl1 O2 1.426(4) . ?
Cl1 O4 1.409(4) . ?
Cl1 O1 1.408(3) . ?
N9 N8 1.372(4) . ?
N9 C17 1.351(4) . ?
N9 B1 1.540(5) . ?
N11 C25 1.353(4) . ?
N11 C29 1.343(4) . ?
N4 N5 1.373(4) . ?
N4 C5 1.351(4) . ?
N10 C24 1.347(4) . ?
N10 C19 1.338(4) . ?
N8 C15 1.346(4) . ?
N14 Co1 2.159(3) 2_667 ?
N14 C48 1.343(4) . ?
N14 C53 1.341(4) . ?
N15 Co1 2.131(3) 2_667 ?
N15 C43 1.344(4) . ?
N15 C47 1.346(4) . ?
N2 Co1 2.132(3) 2_667 ?
N2 C2 1.143(4) . ?
N1 C1 1.143(4) . ?
N6 N7 1.375(4) . ?
N6 C10 1.337(4) . ?
N5 C7 1.348(5) . ?
N5 B1 1.536(5) . ?
N7 C12 1.347(5) . ?
N7 B1 1.518(5) . ?
C25 C24 1.483(4) . ?
C25 C26 1.385(5) . ?
C48 C47 1.487(5) . ?
C48 C49 1.392(5) . ?
C24 C23 1.393(4) . ?
C43 C44 1.372(5) . ?
C20 C19 1.381(5) . ?
C20 C21 1.389(5) . ?
C47 C46 1.385(5) . ?
C49 C50 1.381(5) . ?
C17 C16 1.365(5) . ?
C17 C18 1.500(5) . ?
C21 C23 1.385(5) . ?
C21 C22 1.501(5) . ?
N3 C3 1.148(5) . ?
C26 C27 1.381(5) . ?
N12 C30 1.246(5) . ?
N12 C31 1.476(5) . ?
C15 C14 1.495(5) . ?
C15 C16 1.393(5) . ?
C53 C52 1.387(5) . ?
C5 C4 1.487(5) . ?
C5 C6 1.391(5) . ?
C52 C50 1.384(5) . ?
C44 C45 1.389(5) . ?
C29 C28 1.387(5) . ?
C50 C51 1.496(5) . ?
C28 C27 1.381(5) . ?
C10 C9 1.491(6) . ?
C10 C11 1.389(6) . ?
C7 C6 1.368(6) . ?
C7 C8 1.498(5) . ?
C46 C45 1.377(5) . ?
C27 C30 1.481(5) . ?
C12 C11 1.354(7) . ?
C12 C13 1.535(6) . ?
N13 C42 1.245(5) . ?
N13 C41 1.468(6) . ?
C45 C42 1.479(5) . ?
C31 C32 1.464(8) . ?
C32 C33 1.533(10) . ?
C41 C40 1.447(8) . ?
N17B C56 1.211(18) . ?
C57A C56 1.49(5) . ?
C40 C39B 1.617(17) . ?
C40 C39A 1.610(19) . ?
C37 C36 1.540(11) . ?
C37 C38 1.441(12) . ?
C36 C35 1.373(13) . ?
C39B C38 1.51(2) . ?
C38 C39A 1.269(16) . ?
C35 C34 1.42(2) . ?
C56 C57B 1.50(2) . ?
C56 N17A 0.85(8) . ?
C34 C33 1.372(12) . ?
N18A C58 1.248(18) . ?
N18B C58 1.470(15) . ?
C58 C58 1.68(2) 2_666 ?
C55 C54 1.451(12) . ?
C54 N16 1.204(13) . ?
